data_4131300
loop_
_publ_author_name
'Jia, Tiezheng'
'Zhang, Mengnan'
'McCollom, Samuel P.'
'Bellomo, Ana'
'Montel, Sonia'
'Mao, Jianyou'
'Dreher, Spencer D.'
'Welch, Christopher J.'
'Regalado, Erik L.'
'Williamson, R. Thomas'
'Manor, Brian C.'
'Tomson, Neil C.'
'Walsh, Patrick J.'

_publ_section_title
;
 Palladium-Catalyzed Enantioselective Arylation of Aryl Sulfenate Anions:
 A Combined Experimental and Computational Study.
;
_journal_issue 24
_journal_name_full 'Journal of the American Chemical Society'
_journal_page_first 8337
_journal_page_last 8345
_journal_paper_doi 10.1021/jacs.7b03623
_journal_volume 139
_journal_year 2017
_chemical_formula_moiety 'C16 H18 O S'
_chemical_formula_sum 'C16 H18 O S'
_chemical_formula_weight 258.36
_space_group_crystal_system orthorhombic
_space_group_IT_number 19
_space_group_name_Hall 'P 2ac 2ab'
_space_group_name_H-M_alt 'P 21 21 21'
_atom_sites_solution_hydrogens geom
_atom_sites_solution_primary direct
_audit_creation_date 2016-08-12
_audit_creation_method
;
Olex2 1.2
(compiled 2016.02.19 svn.r3266 for OlexSys, GUI svn.r5155)
;
_cell_angle_alpha 90
_cell_angle_beta 90
_cell_angle_gamma 90
_cell_formula_units_Z 4
_cell_length_a 5.7924(3)
_cell_length_b 8.1095(3)
_cell_length_c 29.6243(13)
_cell_measurement_reflns_used 9763
_cell_measurement_temperature 100
_cell_measurement_theta_max 27.52
_cell_measurement_theta_min 3.58
_cell_volume 1391.56(11)
_computing_data_collection 'Bruker APEX3 v2016.1-0'
_computing_data_reduction 'Bruker SAINT v8.37A'
_computing_publication_material 'Olex2 (Dolomanov et al., 2009)'
_computing_structure_refinement 'XL (Sheldrick, 2008)'
_computing_structure_solution 'XT (Sheldrick, 2015)'
_diffrn_ambient_temperature 100
_diffrn_measured_fraction_theta_full 0.997
_diffrn_measured_fraction_theta_max 0.997
_diffrn_measurement_device 'CMOS area detector'
_diffrn_measurement_device_type 'Bruker D8QUEST'
_diffrn_measurement_method '\w and \f scans'
_diffrn_radiation_monochromator graphite
_diffrn_radiation_type MoK\a
_diffrn_radiation_wavelength 0.71075
_diffrn_reflns_av_R_equivalents 0.0273
_diffrn_reflns_av_unetI/netI 0.0086
_diffrn_reflns_Laue_measured_fraction_full 0.997
_diffrn_reflns_Laue_measured_fraction_max 0.997
_diffrn_reflns_limit_h_max 7
_diffrn_reflns_limit_h_min -7
_diffrn_reflns_limit_k_max 10
_diffrn_reflns_limit_k_min -10
_diffrn_reflns_limit_l_max 38
_diffrn_reflns_limit_l_min -38
_diffrn_reflns_number 76050
_diffrn_reflns_point_group_measured_fraction_full 0.998
_diffrn_reflns_point_group_measured_fraction_max 0.998
_diffrn_reflns_theta_full 25.242
_diffrn_reflns_theta_max 27.545
_diffrn_reflns_theta_min 3.251
_diffrn_source 'sealed tube'
_exptl_absorpt_coefficient_mu 0.218
_exptl_absorpt_correction_T_max 0.7456
_exptl_absorpt_correction_T_min 0.7099
_exptl_absorpt_correction_type multi-scan
_exptl_absorpt_process_details 'SADABS v2014/5'
_exptl_crystal_colour colorless
_exptl_crystal_density_diffrn 1.233
_exptl_crystal_description prism
_exptl_crystal_F_000 552
_exptl_crystal_size_max 0.38
_exptl_crystal_size_mid 0.22
_exptl_crystal_size_min 0.06
_refine_diff_density_max 0.211
_refine_diff_density_min -0.350
_refine_diff_density_rms 0.080
_refine_ls_abs_structure_details
;
 Flack x determined using 1284 quotients [(I+)-(I-)]/[(I+)+(I-)]
 (Parsons, Flack and Wagner, Acta Cryst. B69 (2013) 249-259).
;
_refine_ls_abs_structure_Flack 0.016(8)
_refine_ls_extinction_method none
_refine_ls_goodness_of_fit_ref 1.154
_refine_ls_hydrogen_treatment constr
_refine_ls_matrix_type full
_refine_ls_number_parameters 166
_refine_ls_number_reflns 3209
_refine_ls_number_restraints 0
_refine_ls_restrained_S_all 1.154
_refine_ls_R_factor_all 0.0267
_refine_ls_R_factor_gt 0.0264
_refine_ls_shift/su_max 0.000
_refine_ls_shift/su_mean 0.000
_refine_ls_structure_factor_coef Fsqd
_refine_ls_weighting_details 'w=1/[\s^2^(Fo^2^)+(0.0401P)^2^+0.3189P] where P=(Fo^2^+2Fc^2^)/3'
_refine_ls_weighting_scheme calc
_refine_ls_wR_factor_gt 0.0702
_refine_ls_wR_factor_ref 0.0704
_reflns_Friedel_coverage 0.694
_reflns_Friedel_fraction_full 1.000
_reflns_Friedel_fraction_max 0.998
_reflns_number_gt 3164
_reflns_number_total 3209
_reflns_threshold_expression 'I > 2\s(I)'
_cod_data_source_file ja7b03623_si_001.cif
_cod_data_source_block 6213
_cod_depositor_comments
;
The following automatic conversions were performed:

data name '_exptl_crystal_color' was replaced with
'_exptl_crystal_colour' as specified in the replacement file
'data/replacement-values/replacement_tags.lst'.

Automatic conversion script
Id: cif_correct_tags 9268 2022-04-12 08:56:07Z antanas 
;
_cod_database_code 4131300

loop_
_space_group_symop_operation_xyz
'x, y, z'
'-x+1/2, -y, z+1/2'
'x+1/2, -y+1/2, -z'
'-x, y+1/2, -z+1/2'

loop_
_atom_site_label
_atom_site_type_symbol
_atom_site_fract_x
_atom_site_fract_y
_atom_site_fract_z
_atom_site_U_iso_or_equiv
_atom_site_adp_type
_atom_site_occupancy
_atom_site_site_symmetry_order
_atom_site_calc_flag
_atom_site_refinement_flags_posn
S1 S 0.94812(7) 0.56315(5) 0.34766(2) 0.01406(11) Uani 1 1 d .
O1 O 0.8579(2) 0.71936(15) 0.36794(4) 0.0205(3) Uani 1 1 d .
C1 C 0.8261(3) 0.55174(19) 0.29188(5) 0.0125(3) Uani 1 1 d .
C2 C 0.6237(3) 0.6369(2) 0.28285(6) 0.0166(3) Uani 1 1 d .
H2 H 0.5480 0.6942 0.3057 0.022 Uiso 1 1 calc R
C3 C 0.5353(3) 0.6356(2) 0.23917(6) 0.0200(3) Uani 1 1 d .
H3 H 0.3998 0.6923 0.2326 0.027 Uiso 1 1 calc R
C4 C 0.6506(3) 0.5490(2) 0.20538(5) 0.0194(3) Uani 1 1 d .
H4 H 0.5907 0.5474 0.1763 0.026 Uiso 1 1 calc R
C5 C 0.8539(3) 0.4652(2) 0.21470(6) 0.0198(4) Uani 1 1 d .
H5 H 0.9298 0.4079 0.1919 0.026 Uiso 1 1 calc R
C6 C 0.9441(3) 0.46705(19) 0.25838(5) 0.0166(3) Uani 1 1 d .
H6 H 1.0812 0.4124 0.2649 0.022 Uiso 1 1 calc R
C7 C 0.7887(3) 0.39843(19) 0.37341(5) 0.0120(3) Uani 1 1 d .
C8 C 0.5942(3) 0.4339(2) 0.39879(5) 0.0164(3) Uani 1 1 d .
H8 H 0.5390 0.5414 0.4005 0.022 Uiso 1 1 calc R
C9 C 0.4820(3) 0.3073(2) 0.42172(5) 0.0155(3) Uani 1 1 d .
H9 H 0.3507 0.3313 0.4385 0.021 Uiso 1 1 calc R
C10 C 0.5623(3) 0.14502(18) 0.42001(5) 0.0111(3) Uani 1 1 d .
C11 C 0.7550(3) 0.11221(19) 0.39289(6) 0.0146(3) Uani 1 1 d .
H11 H 0.8073 0.0043 0.3901 0.019 Uiso 1 1 calc R
C12 C 0.8696(3) 0.2375(2) 0.37005(6) 0.0156(3) Uani 1 1 d .
H12 H 0.9992 0.2139 0.3527 0.021 Uiso 1 1 calc R
C13 C 0.4498(3) 0.00474(19) 0.44691(5) 0.0124(3) Uani 1 1 d .
C14 C 0.2683(3) 0.0691(2) 0.48011(5) 0.0192(3) Uani 1 1 d .
H14a H 0.1457 0.1215 0.4637 0.029 Uiso 1 1 calc GR
H14b H 0.3383 0.1475 0.5002 0.029 Uiso 1 1 calc GR
H14c H 0.2071 -0.0213 0.4973 0.029 Uiso 1 1 calc GR
C15 C 0.6353(3) -0.0883(2) 0.47397(6) 0.0205(4) Uani 1 1 d .
H15a H 0.7112 -0.0132 0.4942 0.031 Uiso 1 1 calc GR
H15b H 0.7465 -0.1347 0.4536 0.031 Uiso 1 1 calc GR
H15c H 0.5639 -0.1750 0.4911 0.031 Uiso 1 1 calc GR
C16 C 0.3347(3) -0.1160(2) 0.41386(6) 0.0160(3) Uani 1 1 d .
H16a H 0.2666 -0.2054 0.4304 0.024 Uiso 1 1 calc GR
H16b H 0.4486 -0.1586 0.3934 0.024 Uiso 1 1 calc GR
H16c H 0.2170 -0.0595 0.3971 0.024 Uiso 1 1 calc GR

loop_
_atom_site_aniso_label
_atom_site_aniso_U_11
_atom_site_aniso_U_22
_atom_site_aniso_U_33
_atom_site_aniso_U_23
_atom_site_aniso_U_13
_atom_site_aniso_U_12
S1 0.01531(18) 0.01185(18) 0.01501(17) 0.00164(14) -0.00130(15) -0.00418(15)
O1 0.0310(7) 0.0113(5) 0.0192(6) -0.0032(5) -0.0001(5) -0.0059(5)
C1 0.0154(7) 0.0094(6) 0.0127(6) 0.0016(6) 0.0013(6) -0.0033(6)
C2 0.0170(8) 0.0174(7) 0.0155(7) -0.0006(6) 0.0036(6) 0.0028(6)
C3 0.0172(7) 0.0234(8) 0.0192(8) 0.0026(7) -0.0001(7) 0.0024(7)
C4 0.0254(8) 0.0195(8) 0.0133(7) 0.0007(6) -0.0008(6) -0.0038(8)
C5 0.0276(9) 0.0156(8) 0.0161(7) -0.0009(6) 0.0073(7) 0.0016(7)
C6 0.0170(7) 0.0130(7) 0.0198(7) 0.0025(6) 0.0049(7) 0.0025(6)
C7 0.0145(7) 0.0097(7) 0.0119(7) 0.0009(5) -0.0019(6) -0.0026(6)
C8 0.0206(8) 0.0101(6) 0.0184(7) 0.0000(6) 0.0037(6) 0.0019(6)
C9 0.0172(8) 0.0135(7) 0.0157(7) 0.0003(6) 0.0056(6) 0.0030(6)
C10 0.0116(7) 0.0110(7) 0.0106(6) -0.0002(5) -0.0025(6) -0.0019(6)
C11 0.0149(7) 0.0095(7) 0.0194(7) 0.0010(6) 0.0019(6) 0.0013(6)
C12 0.0141(7) 0.0141(7) 0.0186(8) 0.0002(6) 0.0043(6) 0.0020(6)
C13 0.0129(6) 0.0117(6) 0.0125(6) 0.0018(5) 0.0002(6) -0.0022(6)
C14 0.0212(8) 0.0186(8) 0.0179(7) 0.0002(7) 0.0075(6) -0.0028(7)
C15 0.0197(8) 0.0207(8) 0.0210(8) 0.0092(7) -0.0046(6) -0.0026(7)
C16 0.0164(8) 0.0141(7) 0.0175(7) -0.0010(6) -0.0003(6) -0.0045(6)

loop_
_atom_type_symbol
_atom_type_description
_atom_type_scat_dispersion_real
_atom_type_scat_dispersion_imag
_atom_type_scat_source
C C 0.0033 0.0016 'International Tables Vol C Tables 4.2.6.8 and 6.1.1.4'
H H 0.0000 0.0000 'International Tables Vol C Tables 4.2.6.8 and 6.1.1.4'
O O 0.0106 0.0060 'International Tables Vol C Tables 4.2.6.8 and 6.1.1.4'
S S 0.1246 0.1234 'International Tables Vol C Tables 4.2.6.8 and 6.1.1.4'

loop_
_geom_angle_atom_site_label_1
_geom_angle_atom_site_label_2
_geom_angle_atom_site_label_3
_geom_angle
O1 S1 C1 105.96(7)
O1 S1 C7 106.25(7)
C7 S1 C1 98.63(7)
C2 C1 S1 118.91(12)
C6 C1 S1 119.28(12)
C6 C1 C2 121.68(15)
C1 C2 C3 119.11(15)
C2 C3 C4 119.70(17)
C5 C4 C3 120.73(16)
C4 C5 C6 119.78(15)
C1 C6 C5 118.99(15)
C8 C7 S1 119.67(12)
C8 C7 C12 120.56(15)
C12 C7 S1 119.64(12)
C7 C8 C9 119.44(15)
C8 C9 C10 121.46(15)
C9 C10 C11 117.72(14)
C9 C10 C13 122.58(15)
C11 C10 C13 119.70(14)
C12 C11 C10 121.42(15)
C11 C12 C7 119.34(15)
C10 C13 C15 109.74(14)
C10 C13 C16 109.02(12)
C14 C13 C10 111.87(13)
C14 C13 C15 108.18(13)
C14 C13 C16 109.17(14)
C16 C13 C15 108.81(13)

loop_
_geom_bond_atom_site_label_1
_geom_bond_atom_site_label_2
_geom_bond_distance
S1 O1 1.4962(13)
S1 C1 1.7995(15)
S1 C7 1.7944(16)
C1 C2 1.387(2)
C1 C6 1.387(2)
C2 C3 1.392(2)
C3 C4 1.393(2)
C4 C5 1.388(3)
C5 C6 1.395(2)
C7 C8 1.384(2)
C7 C12 1.391(2)
C8 C9 1.392(2)
C9 C10 1.397(2)
C10 C11 1.401(2)
C10 C13 1.534(2)
C11 C12 1.390(2)
C13 C14 1.532(2)
C13 C15 1.538(2)
C13 C16 1.537(2)
